data_4316640
loop_
_publ_author_name
'William Levason'
'Seema Maheshwari'
'Raju Ratnani'
'Gillian Reid'
'Michael Webster'
'Wenjian Zhang'

_publ_contact_author_address
;   School of Chemistry
    University of Southampton
    Southampton SO17 1BJ, UK
;
_publ_contact_author_email gr@soton.ac.uk
_publ_contact_author_fax '023 8059 3781'
_publ_contact_author_name 'Professor Gillian Reid'
_publ_contact_author_phone '023 8059 3609'
_publ_section_title
;
 Structural Diversity in Supramolecular Complexes of MCl3 (M = As, Sb, Bi)
 with Constrained Thio- and Seleno-Ether Ligands
;
_journal_name_full 'Inorganic Chemistry'
_journal_page_first 9036
_journal_page_last 9048
_journal_paper_doi 10.1021/ic101296e
_journal_volume 49
_journal_year 2010
_chemical_formula_moiety 'C14 H22 Se4, 2(As Cl3)'
_chemical_formula_sum 'C14 H22 As2 Cl6 Se4'
_chemical_formula_weight 868.70
_chemical_name_systematic
; 
 (1,2,4,5-tetrakis[(methylseleno)methyl]benzene)bis(trichloroarsenic(III)) 
;
_space_group_IT_number 14
_space_group_name_Hall '-P 2yn'
_symmetry_cell_setting monoclinic
_symmetry_space_group_name_Hall '-P 2yn'
_symmetry_space_group_name_H-M 'P 1 21/n 1'
_atom_sites_solution_hydrogens geom
_atom_sites_solution_primary direct
_atom_sites_solution_secondary difmap
_audit_author_name 'Webster, M.'
_audit_creation_date 2010-05-12
_audit_creation_method 'SHELXL-97 + hand edit'
_cell_angle_alpha 90.00
_cell_angle_beta 101.011(7)
_cell_angle_gamma 90.00
_cell_formula_units_Z 2
_cell_length_a 9.4033(10)
_cell_length_b 8.8433(10)
_cell_length_c 15.4653(15)
_cell_measurement_reflns_used 15584
_cell_measurement_temperature 120(2)
_cell_measurement_theta_max 27.48
_cell_measurement_theta_min 2.91
_cell_volume 1262.4(2)
_computing_cell_refinement 'DENZO (Otwinowski & Minor, 1997)'
_computing_data_collection 'COLLECT (Hooft, R.W.W., 1998)'
_computing_data_reduction 'DENZO (Otwinowski & Minor, 1997)'
_computing_structure_refinement 'SHELXL-97 (Sheldrick, 1997)'
_computing_structure_solution 'SHELXS-97 (Sheldrick, 1997)'
_diffrn_ambient_temperature 120(2)
_diffrn_measured_fraction_theta_full 0.987
_diffrn_measured_fraction_theta_max 0.987
_diffrn_measurement_device_type 'Bruker-Nonius 95mm CCD camera on \k-goniostat'
_diffrn_measurement_method '\f & \w scans'
_diffrn_radiation_monochromator '10cm confocal mirrors'
_diffrn_radiation_source 'Bruker-Nonius FR591 rotating anode'
_diffrn_radiation_type MoK\a
_diffrn_radiation_wavelength 0.71073
_diffrn_reflns_av_R_equivalents 0.0390
_diffrn_reflns_av_sigmaI/netI 0.0292
_diffrn_reflns_limit_h_max 12
_diffrn_reflns_limit_h_min -12
_diffrn_reflns_limit_k_max 11
_diffrn_reflns_limit_k_min -11
_diffrn_reflns_limit_l_max 19
_diffrn_reflns_limit_l_min -20
_diffrn_reflns_number 16134
_diffrn_reflns_theta_full 27.49
_diffrn_reflns_theta_max 27.49
_diffrn_reflns_theta_min 3.29
_diffrn_standards_number 0
_exptl_absorpt_coefficient_mu 9.050
_exptl_absorpt_correction_T_max 1.0000
_exptl_absorpt_correction_T_min 0.7194
_exptl_absorpt_correction_type multi-scan
_exptl_absorpt_process_details 'G.M. Sheldrick, (2007). SADABS. Version 2007/2. Bruker AXS Inc.'
_exptl_crystal_colour colourless
_exptl_crystal_density_diffrn 2.285
_exptl_crystal_density_method 'not measured'
_exptl_crystal_description fragment
_exptl_crystal_F_000 820
_exptl_crystal_size_max 0.07
_exptl_crystal_size_mid 0.06
_exptl_crystal_size_min 0.05
_refine_diff_density_max 2.232
_refine_diff_density_min -1.057
_refine_diff_density_rms 0.272
_refine_ls_extinction_method none
_refine_ls_goodness_of_fit_ref 1.184
_refine_ls_hydrogen_treatment constr
_refine_ls_matrix_type full
_refine_ls_number_parameters 120
_refine_ls_number_reflns 2860
_refine_ls_number_restraints 0
_refine_ls_restrained_S_all 1.184
_refine_ls_R_factor_all 0.0662
_refine_ls_R_factor_gt 0.0620
_refine_ls_shift/su_max 0.000
_refine_ls_shift/su_mean 0.000
_refine_ls_structure_factor_coef Fsqd
_refine_ls_weighting_details 'w=1/[\s^2^(Fo^2^)+(0.0000P)^2^+52.1900P] where P=(Fo^2^+2Fc^2^)/3'
_refine_ls_weighting_scheme calc
_refine_ls_wR_factor_gt 0.1602
_refine_ls_wR_factor_ref 0.1620
_reflns_number_gt 2671
_reflns_number_total 2860
_reflns_threshold_expression I>2sigma(I)
_cod_data_source_file ic101296e_si_002_11.cif
_cod_data_source_block 10sm506
_cod_original_sg_symbol_H-M 'P 21/n'
_cod_database_code 4316640

loop_
_symmetry_equiv_pos_as_xyz
'x, y, z'
'-x+1/2, y+1/2, -z+1/2'
'-x, -y, -z'
'x-1/2, -y-1/2, z-1/2'

loop_
_atom_site_label
_atom_site_type_symbol
_atom_site_fract_x
_atom_site_fract_y
_atom_site_fract_z
_atom_site_U_iso_or_equiv
_atom_site_adp_type
_atom_site_occupancy
_atom_site_symmetry_multiplicity
_atom_site_calc_flag
_atom_site_refinement_flags
_atom_site_disorder_assembly
_atom_site_disorder_group
As1 As 0.41214(11) 0.54264(12) 0.12923(6) 0.0174(2) Uani 1 1 d . . .
Cl1 Cl 0.5094(3) 0.6365(3) 0.25772(16) 0.0227(5) Uani 1 1 d . . .
Cl2 Cl 0.2204(3) 0.4420(3) 0.17113(18) 0.0263(5) Uani 1 1 d . . .
Cl3 Cl 0.5326(3) 0.3274(3) 0.14053(18) 0.0245(5) Uani 1 1 d . . .
Se1 Se 0.16023(11) 0.82672(12) 0.09780(7) 0.0188(2) Uani 1 1 d . . .
Se2 Se 0.72554(12) 0.63548(11) 0.07952(6) 0.0196(2) Uani 1 1 d . . .
C1 C 0.1258(13) 0.7453(14) -0.0216(7) 0.027(2) Uani 1 1 d . . .
H1A H 0.0598 0.8123 -0.0608 0.041 Uiso 1 1 calc R . .
H1B H 0.0824 0.6445 -0.0218 0.041 Uiso 1 1 calc R . .
H1C H 0.2180 0.7381 -0.0421 0.041 Uiso 1 1 calc R . .
C2 C 0.2345(11) 1.0249(12) 0.0700(7) 0.021(2) Uani 1 1 d . . .
H2A H 0.1585 1.0779 0.0277 0.025 Uiso 1 1 calc R . .
H2B H 0.2557 1.0863 0.1245 0.025 Uiso 1 1 calc R . .
C3 C 0.3680(10) 1.0136(11) 0.0318(6) 0.0157(18) Uani 1 1 d . . .
C4 C 0.4924(10) 0.9455(10) 0.0832(6) 0.0144(18) Uani 1 1 d . . .
H4 H 0.4870 0.9063 0.1397 0.017 Uiso 1 1 calc R . .
C5 C 0.6221(10) 0.9347(11) 0.0530(7) 0.0171(19) Uani 1 1 d . . .
C6 C 0.7468(11) 0.8504(11) 0.1109(7) 0.019(2) Uani 1 1 d . . .
H6A H 0.7428 0.8647 0.1739 0.023 Uiso 1 1 calc R . .
H6B H 0.8409 0.8890 0.1005 0.023 Uiso 1 1 calc R . .
C7 C 0.8560(11) 0.5581(11) 0.1842(7) 0.021(2) Uani 1 1 d . . .
H7A H 0.9518 0.6043 0.1885 0.031 Uiso 1 1 calc R . .
H7B H 0.8645 0.4480 0.1795 0.031 Uiso 1 1 calc R . .
H7C H 0.8171 0.5831 0.2368 0.031 Uiso 1 1 calc R . .

loop_
_atom_site_aniso_label
_atom_site_aniso_U_11
_atom_site_aniso_U_22
_atom_site_aniso_U_33
_atom_site_aniso_U_23
_atom_site_aniso_U_13
_atom_site_aniso_U_12
As1 0.0197(5) 0.0152(5) 0.0169(5) -0.0001(4) 0.0024(4) 0.0002(4)
Cl1 0.0277(12) 0.0215(12) 0.0182(11) -0.0022(9) 0.0028(9) -0.0013(10)
Cl2 0.0242(12) 0.0245(13) 0.0312(13) 0.0025(10) 0.0078(10) -0.0050(10)
Cl3 0.0276(13) 0.0151(11) 0.0302(13) -0.0014(10) 0.0041(10) 0.0019(10)
Se1 0.0176(5) 0.0196(5) 0.0206(5) 0.0006(4) 0.0069(4) -0.0022(4)
Se2 0.0263(5) 0.0135(5) 0.0179(5) 0.0002(4) 0.0020(4) 0.0039(4)
C1 0.033(6) 0.029(6) 0.018(5) -0.004(4) 0.002(4) 0.000(5)
C2 0.022(5) 0.016(5) 0.025(5) 0.003(4) 0.005(4) 0.005(4)
C3 0.013(4) 0.014(4) 0.021(5) 0.001(4) 0.005(4) -0.001(3)
C4 0.018(4) 0.007(4) 0.020(4) -0.002(3) 0.009(4) 0.002(3)
C5 0.017(4) 0.011(4) 0.023(5) -0.002(4) 0.001(4) 0.003(4)
C6 0.022(5) 0.008(4) 0.024(5) 0.005(4) -0.006(4) -0.002(4)
C7 0.023(5) 0.014(5) 0.025(5) 0.005(4) 0.002(4) 0.007(4)

loop_
_atom_type_symbol
_atom_type_description
_atom_type_scat_dispersion_real
_atom_type_scat_dispersion_imag
_atom_type_scat_source
C C 0.0033 0.0016 'International Tables Vol C Tables 4.2.6.8 and 6.1.1.4'
H H 0.0000 0.0000 'International Tables Vol C Tables 4.2.6.8 and 6.1.1.4'
Cl Cl 0.1484 0.1585 'International Tables Vol C Tables 4.2.6.8 and 6.1.1.4'
As As 0.0499 2.0058 'International Tables Vol C Tables 4.2.6.8 and 6.1.1.4'
Se Se -0.0929 2.2259 'International Tables Vol C Tables 4.2.6.8 and 6.1.1.4'

loop_
_geom_angle_atom_site_label_1
_geom_angle_atom_site_label_2
_geom_angle_atom_site_label_3
_geom_angle
_geom_angle_site_symmetry_1
_geom_angle_site_symmetry_3
_geom_angle_publ_flag
Cl1 As1 Cl3 97.84(11) . . ?
Cl1 As1 Cl2 96.26(11) . . ?
Cl3 As1 Cl2 93.71(11) . . ?
C1 Se1 C2 97.1(5) . . ?
C7 Se2 C6 96.7(4) . . ?
Se1 C1 H1A 109.5 . . ?
Se1 C1 H1B 109.5 . . ?
H1A C1 H1B 109.5 . . ?
Se1 C1 H1C 109.5 . . ?
H1A C1 H1C 109.5 . . ?
H1B C1 H1C 109.5 . . ?
C3 C2 Se1 112.9(7) . . ?
C3 C2 H2A 109.0 . . ?
Se1 C2 H2A 109.0 . . ?
C3 C2 H2B 109.0 . . ?
Se1 C2 H2B 109.0 . . ?
H2A C2 H2B 107.8 . . ?
C5 C3 C4 117.8(8) 3_675 . ?
C5 C3 C2 123.9(9) 3_675 . ?
C4 C3 C2 118.3(9) . . ?
C5 C4 C3 121.6(9) . . ?
C5 C4 H4 119.2 . . ?
C3 C4 H4 119.2 . . ?
C4 C5 C3 120.6(9) . 3_675 ?
C4 C5 C6 117.5(9) . . ?
C3 C5 C6 121.7(9) 3_675 . ?
C5 C6 Se2 107.3(6) . . ?
C5 C6 H6A 110.3 . . ?
Se2 C6 H6A 110.3 . . ?
C5 C6 H6B 110.3 . . ?
Se2 C6 H6B 110.3 . . ?
H6A C6 H6B 108.5 . . ?
Se2 C7 H7A 109.5 . . ?
Se2 C7 H7B 109.5 . . ?
H7A C7 H7B 109.5 . . ?
Se2 C7 H7C 109.5 . . ?
H7A C7 H7C 109.5 . . ?
H7B C7 H7C 109.5 . . ?

loop_
_geom_bond_atom_site_label_1
_geom_bond_atom_site_label_2
_geom_bond_distance
_geom_bond_site_symmetry_2
_geom_bond_publ_flag
As1 Cl1 2.186(3) . ?
As1 Cl3 2.205(3) . ?
As1 Cl2 2.215(3) . ?
As1 Se2 3.289(2) . ?
As1 Se1 3.423(2) . ?
As1 Se2 3.603(2) 3_665 ?
Se1 C1 1.950(10) . ?
Se1 C2 1.964(10) . ?
Se2 C7 1.959(10) . ?
Se2 C6 1.962(10) . ?
C1 H1A 0.9800 . ?
C1 H1B 0.9800 . ?
C1 H1C 0.9800 . ?
C2 C3 1.490(13) . ?
C2 H2A 0.9900 . ?
C2 H2B 0.9900 . ?
C3 C5 1.409(14) 3_675 ?
C3 C4 1.417(13) . ?
C4 C5 1.391(13) . ?
C4 H4 0.9500 . ?
C5 C3 1.409(14) 3_675 ?
C5 C6 1.527(13) . ?
C6 H6A 0.9900 . ?
C6 H6B 0.9900 . ?
C7 H7A 0.9800 . ?
C7 H7B 0.9800 . ?
C7 H7C 0.9800 . ?

loop_
_geom_torsion_atom_site_label_1
_geom_torsion_atom_site_label_2
_geom_torsion_atom_site_label_3
_geom_torsion_atom_site_label_4
_geom_torsion
_geom_torsion_site_symmetry_1
_geom_torsion_site_symmetry_2
_geom_torsion_site_symmetry_3
_geom_torsion_site_symmetry_4
_geom_torsion_publ_flag
C1 Se1 C2 C3 -60.6(8) . . . . ?
Se1 C2 C3 C5 118.6(9) . . . 3_675 ?
Se1 C2 C3 C4 -60.7(11) . . . . ?
C5 C3 C4 C5 2.4(15) 3_675 . . . ?
C2 C3 C4 C5 -178.2(9) . . . . ?
C3 C4 C5 C3 -2.5(16) . . . 3_675 ?
C3 C4 C5 C6 -176.2(8) . . . . ?
C4 C5 C6 Se2 87.2(9) . . . . ?
C3 C5 C6 Se2 -86.4(10) 3_675 . . . ?
C7 Se2 C6 C5 -163.8(7) . . . . ?
